data_2236321
loop_
_publ_author_name
'Pawar, Sunayna'
'Cheddie, Adele'
'Omondi, Bernard'
'Koorbanally, Neil Anthony'

_publ_section_title
;
 1-(5-Hydroxy-2,2,8,8-tetramethyl-2<i>H</i>,8<i>H</i>-pyrano[2,3-<i>f</i>]chromen-6-yl)ethanone
;
_journal_coeditor_code HG5251
_journal_issue 10
_journal_name_full 'Acta Crystallographica Section E'
_journal_page_first o3048
_journal_paper_doi 10.1107/S160053681204055X
_journal_volume 68
_journal_year 2012
_chemical_formula_iupac 'C18 H20 O4'
_chemical_formula_moiety 'C18 H20 O4'
_chemical_formula_sum 'C18 H20 O4'
_chemical_formula_weight 300.34
_chemical_name_systematic
;
1-(5-Hydroxy-2,2,8,8-tetramethyl-2<i>H</i>,8<i>H</i>-pyrano[2,3-<i>f</i>]
chromen-6-yl)ethanone
;
_space_group_IT_number 2
_symmetry_cell_setting triclinic
_symmetry_space_group_name_Hall '-P 1'
_symmetry_space_group_name_H-M 'P -1'
_atom_sites_solution_hydrogens geom
_atom_sites_solution_primary direct
_atom_sites_solution_secondary difmap
_audit_conform_dict_name cif_core.dic
_audit_conform_dict_version 2.4
_audit_creation_method 'WinGX routine CIF_UPDATE'
_cell_angle_alpha 102.180(3)
_cell_angle_beta 102.621(3)
_cell_angle_gamma 110.671(3)
_cell_formula_units_Z 2
_cell_length_a 8.5039(6)
_cell_length_b 9.5370(6)
_cell_length_c 10.7859(7)
_cell_measurement_reflns_used 17650
_cell_measurement_temperature 446(2)
_cell_measurement_theta_max 28.48
_cell_measurement_theta_min 2.04
_cell_volume 757.86(9)
_computing_cell_refinement 'SAINT-plus (Bruker, 2008)'
_computing_data_collection 'APEX2 (Bruker, 2008)'
_computing_data_reduction 'SAINT-Plus and XPREP (Bruker, 2008)'
_computing_molecular_graphics 'ORTEP3 (Farrugia, 2012)'
_computing_publication_material 'WinGX (Farrugia, 2012)'
_computing_structure_refinement 'SHELXL-97 (Sheldrick, 2008)'
_computing_structure_solution 'SHELXS-97 (Sheldrick, 2008)'
_diffrn_ambient_temperature 446(2)
_diffrn_measured_fraction_theta_full 0.983
_diffrn_measured_fraction_theta_max 0.983
_diffrn_measurement_device_type 'Bruker SMART APEXII CCD'
_diffrn_measurement_method '\f and \w scans'
_diffrn_radiation_monochromator graphite
_diffrn_radiation_type MoK\a
_diffrn_radiation_wavelength 0.71073
_diffrn_reflns_av_R_equivalents 0.0182
_diffrn_reflns_limit_h_max 10
_diffrn_reflns_limit_h_min -11
_diffrn_reflns_limit_k_max 12
_diffrn_reflns_limit_k_min -12
_diffrn_reflns_limit_l_max 14
_diffrn_reflns_limit_l_min -14
_diffrn_reflns_number 17650
_diffrn_reflns_theta_full 28.48
_diffrn_reflns_theta_max 28.48
_diffrn_reflns_theta_min 2.04
_diffrn_standards_decay_% 0
_diffrn_standards_interval_count 0
_diffrn_standards_interval_time 0
_diffrn_standards_number 0
_exptl_absorpt_coefficient_mu 0.092
_exptl_absorpt_correction_T_max 0.9818
_exptl_absorpt_correction_T_min 0.9649
_exptl_absorpt_correction_type multi-scan
_exptl_absorpt_process_details '(SADABS; Bruker, 2008)'
_exptl_crystal_colour yellow
_exptl_crystal_density_diffrn 1.316
_exptl_crystal_density_method 'not measured'
_exptl_crystal_description block
_exptl_crystal_F_000 320
_exptl_crystal_size_max 0.39
_exptl_crystal_size_mid 0.21
_exptl_crystal_size_min 0.2
_refine_diff_density_max 0.37
_refine_diff_density_min -0.267
_refine_ls_extinction_method none
_refine_ls_goodness_of_fit_ref 1.057
_refine_ls_hydrogen_treatment constr
_refine_ls_matrix_type full
_refine_ls_number_parameters 205
_refine_ls_number_reflns 3770
_refine_ls_number_restraints 0
_refine_ls_restrained_S_all 1.057
_refine_ls_R_factor_all 0.0452
_refine_ls_R_factor_gt 0.0391
_refine_ls_shift/su_max 0.001
_refine_ls_shift/su_mean 0
_refine_ls_structure_factor_coef Fsqd
_refine_ls_weighting_details 'calc w=1/[\s^2^(Fo^2^)+(0.0701P)^2^+0.1777P] where P=(Fo^2^+2Fc^2^)/3'
_refine_ls_weighting_scheme calc
_refine_ls_wR_factor_gt 0.1128
_refine_ls_wR_factor_ref 0.1193
_reflns_number_gt 3284
_reflns_number_total 3770
_reflns_threshold_expression >2sigma(I)
_cod_data_source_file hg5251.cif
_cod_data_source_block I
_cod_database_code 2236321
_cod_database_fobs_code 2236321

loop_
_symmetry_equiv_pos_as_xyz
'x, y, z'
'-x, -y, -z'

loop_
_atom_site_type_symbol
_atom_site_label
_atom_site_fract_x
_atom_site_fract_y
_atom_site_fract_z
_atom_site_U_iso_or_equiv
_atom_site_adp_type
_atom_site_calc_flag
_atom_site_refinement_flags
_atom_site_occupancy
_atom_site_symmetry_multiplicity
C C1 0.19888(12) 0.60398(11) 0.46668(9) 0.01525(19) Uani d . 1 1
C C2 0.20857(12) 0.45580(11) 0.43556(9) 0.0169(2) Uani d . 1 1
C C3 0.12126(13) 0.33380(11) 0.30439(10) 0.0199(2) Uani d . 1 1
C C4 0.01442(14) 0.35565(13) 0.18500(10) 0.0252(2) Uani d . 1 1
H H4A -0.0205 0.2669 0.1072 0.038 Uiso calc R 1 1
H H4B 0.085 0.4506 0.1705 0.038 Uiso calc R 1 1
H H4C -0.0894 0.3633 0.201 0.038 Uiso calc R 1 1
C C5 0.31333(13) 0.42621(11) 0.54112(10) 0.0170(2) Uani d . 1 1
C C6 0.40358(12) 0.53801(11) 0.66846(9) 0.01595(19) Uani d . 1 1
C C7 0.51498(13) 0.51113(11) 0.77598(10) 0.0190(2) Uani d . 1 1
H H7 0.5314 0.4184 0.7601 0.023 Uiso calc R 1 1
C C8 0.59305(13) 0.61881(12) 0.89653(10) 0.0205(2) Uani d . 1 1
H H8 0.6653 0.5995 0.9627 0.025 Uiso calc R 1 1
C C9 0.57082(13) 0.77035(12) 0.93170(9) 0.0183(2) Uani d . 1 1
C C10 0.47362(16) 0.77313(14) 1.03468(11) 0.0279(2) Uani d . 1 1
H H10A 0.4601 0.8703 1.0553 0.042 Uiso calc R 1 1
H H10B 0.5408 0.765 1.1147 0.042 Uiso calc R 1 1
H H10C 0.3588 0.6858 0.9989 0.042 Uiso calc R 1 1
C C11 0.74885(14) 0.91349(12) 0.98215(11) 0.0250(2) Uani d . 1 1
H H11A 0.8052 0.9128 0.9141 0.037 Uiso calc R 1 1
H H11B 0.8232 0.9096 1.0612 0.037 Uiso calc R 1 1
H H11C 0.7304 1.0083 1.003 0.037 Uiso calc R 1 1
C C12 0.38550(12) 0.68003(11) 0.69361(9) 0.01523(19) Uani d . 1 1
C C13 0.28325(12) 0.71568(11) 0.59435(9) 0.01472(19) Uani d . 1 1
C C14 0.25158(12) 0.85820(11) 0.61994(9) 0.01643(19) Uani d . 1 1
H H14 0.2817 0.9215 0.7074 0.02 Uiso calc R 1 1
C C15 0.17926(12) 0.89745(11) 0.51758(9) 0.0176(2) Uani d . 1 1
H H15 0.1525 0.9848 0.5333 0.021 Uiso calc R 1 1
C C16 0.14111(12) 0.79960(11) 0.37625(9) 0.0174(2) Uani d . 1 1
C C17 0.30306(14) 0.85631(13) 0.32954(10) 0.0240(2) Uani d . 1 1
H H17A 0.4006 0.8484 0.3875 0.036 Uiso calc R 1 1
H H17B 0.3348 0.9643 0.3322 0.036 Uiso calc R 1 1
H H17C 0.2755 0.7919 0.2396 0.036 Uiso calc R 1 1
C C18 -0.02224(13) 0.79449(13) 0.27938(10) 0.0229(2) Uani d . 1 1
H H18A -0.0464 0.7254 0.192 0.034 Uiso calc R 1 1
H H18B -0.001 0.8988 0.2749 0.034 Uiso calc R 1 1
H H18C -0.1222 0.756 0.3101 0.034 Uiso calc R 1 1
O O1 0.09524(9) 0.63381(8) 0.36994(7) 0.01782(16) Uani d . 1 1
O O2 0.13363(11) 0.20500(9) 0.28795(8) 0.02575(18) Uani d . 1 1
O O3 0.33104(10) 0.28943(8) 0.52254(7) 0.02275(18) Uani d . 1 1
H H3 0.2748 0.2324 0.4451 0.034 Uiso calc R 1 1
O O4 0.46499(10) 0.79211(8) 0.81538(7) 0.02102(17) Uani d . 1 1

loop_
_atom_site_aniso_label
_atom_site_aniso_U_11
_atom_site_aniso_U_22
_atom_site_aniso_U_33
_atom_site_aniso_U_12
_atom_site_aniso_U_13
_atom_site_aniso_U_23
C1 0.0132(4) 0.0163(4) 0.0162(4) 0.0051(3) 0.0054(3) 0.0060(3)
C2 0.0165(4) 0.0147(4) 0.0177(4) 0.0042(3) 0.0069(3) 0.0039(3)
C3 0.0171(4) 0.0171(4) 0.0214(5) 0.0026(4) 0.0089(4) 0.0031(4)
C4 0.0213(5) 0.0244(5) 0.0200(5) 0.0060(4) 0.0026(4) -0.0015(4)
C5 0.0182(4) 0.0140(4) 0.0212(5) 0.0065(3) 0.0100(4) 0.0069(3)
C6 0.0156(4) 0.0153(4) 0.0189(4) 0.0066(3) 0.0072(3) 0.0074(4)
C7 0.0198(4) 0.0179(4) 0.0248(5) 0.0106(4) 0.0088(4) 0.0110(4)
C8 0.0203(5) 0.0228(5) 0.0225(5) 0.0120(4) 0.0054(4) 0.0111(4)
C9 0.0197(4) 0.0209(5) 0.0152(4) 0.0104(4) 0.0029(3) 0.0072(3)
C10 0.0350(6) 0.0347(6) 0.0284(5) 0.0224(5) 0.0167(5) 0.0173(5)
C11 0.0208(5) 0.0225(5) 0.0265(5) 0.0087(4) 0.0005(4) 0.0058(4)
C12 0.0139(4) 0.0146(4) 0.0164(4) 0.0051(3) 0.0050(3) 0.0048(3)
C13 0.0142(4) 0.0148(4) 0.0158(4) 0.0061(3) 0.0053(3) 0.0054(3)
C14 0.0160(4) 0.0161(4) 0.0162(4) 0.0069(3) 0.0045(3) 0.0035(3)
C15 0.0172(4) 0.0164(4) 0.0199(4) 0.0081(3) 0.0057(3) 0.0058(3)
C16 0.0182(4) 0.0168(4) 0.0175(4) 0.0072(3) 0.0050(3) 0.0071(3)
C17 0.0223(5) 0.0264(5) 0.0240(5) 0.0078(4) 0.0108(4) 0.0103(4)
C18 0.0218(5) 0.0255(5) 0.0201(5) 0.0098(4) 0.0023(4) 0.0094(4)
O1 0.0179(3) 0.0168(3) 0.0161(3) 0.0064(3) 0.0022(3) 0.0048(3)
O2 0.0313(4) 0.0160(3) 0.0258(4) 0.0065(3) 0.0112(3) 0.0023(3)
O3 0.0300(4) 0.0151(3) 0.0251(4) 0.0111(3) 0.0101(3) 0.0059(3)
O4 0.0261(4) 0.0184(3) 0.0152(3) 0.0121(3) -0.0017(3) 0.0023(3)

loop_
_atom_type_symbol
_atom_type_description
_atom_type_scat_dispersion_real
_atom_type_scat_dispersion_imag
_atom_type_scat_source
C C 0.0033 0.0016 'International Tables Vol C Tables 4.2.6.8 and 6.1.1.4'
H H 0 0 'International Tables Vol C Tables 4.2.6.8 and 6.1.1.4'
O O 0.0106 0.006 'International Tables Vol C Tables 4.2.6.8 and 6.1.1.4'

loop_
_geom_angle_atom_site_label_1
_geom_angle_atom_site_label_2
_geom_angle_atom_site_label_3
_geom_angle
O1 C1 C13 119.17(8)
O1 C1 C2 118.15(8)
C13 C1 C2 122.58(8)
C1 C2 C5 116.61(8)
C1 C2 C3 124.92(9)
C5 C2 C3 118.47(9)
O2 C3 C2 120.10(9)
O2 C3 C4 117.13(9)
C2 C3 C4 122.76(9)
C3 C4 H4A 109.5
C3 C4 H4B 109.5
H4A C4 H4B 109.5
C3 C4 H4C 109.5
H4A C4 H4C 109.5
H4B C4 H4C 109.5
O3 C5 C6 116.62(9)
O3 C5 C2 121.48(9)
C6 C5 C2 121.89(9)
C12 C6 C5 118.72(8)
C12 C6 C7 118.82(8)
C5 C6 C7 122.46(9)
C8 C7 C6 120.13(9)
C8 C7 H7 119.9
C6 C7 H7 119.9
C7 C8 C9 123.48(9)
C7 C8 H8 118.3
C9 C8 H8 118.3
O4 C9 C8 112.70(8)
O4 C9 C11 104.96(8)
C8 C9 C11 111.35(8)
O4 C9 C10 106.15(8)
C8 C9 C10 110.78(8)
C11 C9 C10 110.66(9)
C9 C10 H10A 109.5
C9 C10 H10B 109.5
H10A C10 H10B 109.5
C9 C10 H10C 109.5
H10A C10 H10C 109.5
H10B C10 H10C 109.5
C9 C11 H11A 109.5
C9 C11 H11B 109.5
H11A C11 H11B 109.5
C9 C11 H11C 109.5
H11A C11 H11C 109.5
H11B C11 H11C 109.5
O4 C12 C6 122.09(8)
O4 C12 C13 115.82(8)
C6 C12 C13 122.09(8)
C1 C13 C12 118.05(8)
C1 C13 C14 118.47(8)
C12 C13 C14 123.36(8)
C15 C14 C13 119.82(8)
C15 C14 H14 120.1
C13 C14 H14 120.1
C14 C15 C16 119.64(8)
C14 C15 H15 120.2
C16 C15 H15 120.2
O1 C16 C15 109.49(7)
O1 C16 C18 104.23(7)
C15 C16 C18 112.21(8)
O1 C16 C17 108.08(8)
C15 C16 C17 111.13(8)
C18 C16 C17 111.38(8)
C16 C17 H17A 109.5
C16 C17 H17B 109.5
H17A C17 H17B 109.5
C16 C17 H17C 109.5
H17A C17 H17C 109.5
H17B C17 H17C 109.5
C16 C18 H18A 109.5
C16 C18 H18B 109.5
H18A C18 H18B 109.5
C16 C18 H18C 109.5
H18A C18 H18C 109.5
H18B C18 H18C 109.5
C1 O1 C16 117.84(7)
C5 O3 H3 109.5
C12 O4 C9 122.57(7)

loop_
_geom_bond_atom_site_label_1
_geom_bond_atom_site_label_2
_geom_bond_distance
C1 O1 1.3590(11)
C1 C13 1.3984(13)
C1 C2 1.4180(13)
C2 C5 1.4281(13)
C2 C3 1.4640(13)
C3 O2 1.2485(12)
C3 C4 1.5042(14)
C4 H4A 0.96
C4 H4B 0.96
C4 H4C 0.96
C5 O3 1.3439(11)
C5 C6 1.3986(13)
C6 C12 1.3935(12)
C6 C7 1.4577(13)
C7 C8 1.3282(14)
C7 H7 0.93
C8 C9 1.5038(13)
C8 H8 0.93
C9 O4 1.4749(11)
C9 C11 1.5228(14)
C9 C10 1.5238(14)
C10 H10A 0.96
C10 H10B 0.96
C10 H10C 0.96
C11 H11A 0.96
C11 H11B 0.96
C11 H11C 0.96
C12 O4 1.3543(11)
C12 C13 1.4048(12)
C13 C14 1.4590(12)
C14 C15 1.3332(13)
C14 H14 0.93
C15 C16 1.5065(13)
C15 H15 0.93
C16 O1 1.4711(11)
C16 C18 1.5232(13)
C16 C17 1.5281(13)
C17 H17A 0.96
C17 H17B 0.96
C17 H17C 0.96
C18 H18A 0.96
C18 H18B 0.96
C18 H18C 0.96
O3 H3 0.82

loop_
_geom_hbond_atom_site_label_D
_geom_hbond_atom_site_label_H
_geom_hbond_atom_site_label_A
_geom_hbond_site_symmetry_A
_geom_hbond_distance_DH
_geom_hbond_distance_HA
_geom_hbond_distance_DA
_geom_hbond_angle_DHA
O3 H3 O2 1 0.82 1.76 2.4897(11) 147.9
C11 H11A O2 2_666 0.96 2.48 3.3829(14) 156.3

loop_
_geom_torsion_atom_site_label_1
_geom_torsion_atom_site_label_2
_geom_torsion_atom_site_label_3
_geom_torsion_atom_site_label_4
_geom_torsion
O1 C1 C2 C5 -177.70(8)
C13 C1 C2 C5 -1.41(14)
O1 C1 C2 C3 2.90(14)
C13 C1 C2 C3 179.19(8)
C1 C2 C3 O2 -177.92(9)
C5 C2 C3 O2 2.69(14)
C1 C2 C3 C4 2.05(15)
C5 C2 C3 C4 -177.34(8)
C1 C2 C5 O3 179.80(8)
C3 C2 C5 O3 -0.76(14)
C1 C2 C5 C6 -0.67(14)
C3 C2 C5 C6 178.77(8)
O3 C5 C6 C12 -178.33(8)
C2 C5 C6 C12 2.12(14)
O3 C5 C6 C7 1.33(14)
C2 C5 C6 C7 -178.22(8)
C12 C6 C7 C8 1.98(14)
C5 C6 C7 C8 -177.68(9)
C6 C7 C8 C9 1.28(16)
C7 C8 C9 O4 -4.60(14)
C7 C8 C9 C11 -122.24(11)
C7 C8 C9 C10 114.16(11)
C5 C6 C12 O4 178.22(8)
C7 C6 C12 O4 -1.45(14)
C5 C6 C12 C13 -1.58(14)
C7 C6 C12 C13 178.75(8)
O1 C1 C13 C12 178.20(8)
C2 C1 C13 C12 1.95(14)
O1 C1 C13 C14 2.07(13)
C2 C1 C13 C14 -174.19(8)
O4 C12 C13 C1 179.79(8)
C6 C12 C13 C1 -0.41(14)
O4 C12 C13 C14 -4.28(13)
C6 C12 C13 C14 175.53(8)
C1 C13 C14 C15 -15.41(13)
C12 C13 C14 C15 168.67(9)
C13 C14 C15 C16 -3.69(13)
C14 C15 C16 O1 32.30(12)
C14 C15 C16 C18 147.53(9)
C14 C15 C16 C17 -87.03(11)
C13 C1 O1 C16 29.94(12)
C2 C1 O1 C16 -153.63(8)
C15 C16 O1 C1 -45.75(10)
C18 C16 O1 C1 -165.98(8)
C17 C16 O1 C1 75.44(10)
C6 C12 O4 C9 -2.36(14)
C13 C12 O4 C9 177.44(8)
C8 C9 O4 C12 5.12(13)
C11 C9 O4 C12 126.46(9)
C10 C9 O4 C12 -116.31(10)

loop_
_cod_related_entry_id
_cod_related_entry_database
_cod_related_entry_code
1 ChemSpider 9219953
